data_4304517
loop_
_publ_author_name
'Valeriya G. Makhankova'
'Asya O. Beznischenko'
'Vladimir N. Kokozay'
'Roman I. Zubatyuk'
'Oleg V. Shishkin'
'Julia Jezierska'
'Andrew Ozarowski'

_publ_contact_author_address
;Department of Inorganic Chemistry,
National Taras Shevchenko University,
Volodymyrska str. 64, Kyiv 01033, Ukraine
;
_publ_contact_author_email leram@univ.kiev.ua
_publ_contact_author_fax 38(044)2962467
_publ_contact_author_name 'Valeriya G. Makhankova'
_publ_contact_author_phone 38(044)2354271
_publ_section_title
;
Direct Synthesis, Crystal Structures, High-Field EPR, and Magnetic Studies
of Heterometallic Polymers Containing Manganese(II) Carboxylates
Interconnected by [Cu(en)2]2+
;
_journal_name_full 'Inorganic Chemistry'
_journal_page_first 4554
_journal_page_last 4563
_journal_paper_doi 10.1021/ic702017p
_journal_volume 47
_journal_year 2008
_chemical_formula_sum 'C12 H24 Cl2 Cu Mn2 N4 O8'
_chemical_formula_weight 596.68
_chemical_name_systematic
; 
 catena-[bis(?4-succinato)-bis(?2-chloro)
 -di-manganese(ii)]-bis(ethylenediamine)-copper(ii)
;
_space_group_IT_number 2
_symmetry_cell_setting triclinic
_symmetry_space_group_name_Hall '-P 1'
_symmetry_space_group_name_H-M 'P -1'
_atom_sites_solution_hydrogens geom
_atom_sites_solution_primary direct
_atom_sites_solution_secondary difmap
_audit_creation_method SHELXL-97
_cell_angle_alpha 110.646(7)
_cell_angle_beta 94.732(5)
_cell_angle_gamma 106.160(6)
_cell_formula_units_Z 1
_cell_length_a 6.5384(4)
_cell_length_b 8.3059(7)
_cell_length_c 10.9620(6)
_cell_measurement_temperature 100(2)
_cell_volume 524.16(7)
_computing_cell_refinement
;
CrysAlis RED, Oxford Diffraction Ltd.,
Version 1.171.31.5 (release 28-08-2006 CrysAlis171 .NET)
(compiled Aug 28 2006,13:05:05)
;
_computing_data_collection
;
CrysAlis CCD, Oxford Diffraction Ltd.,
Version 1.171.31.5 (release 28-08-2006 CrysAlis171 .NET)
(compiled Aug 28 2006,13:05:05)
;
_computing_data_reduction
;
CrysAlis RED, Oxford Diffraction Ltd.,
Version 1.171.31.5 (release 28-08-2006 CrysAlis171 .NET)
(compiled Aug 28 2006,13:05:05)
;
_computing_structure_refinement 'SHELXL-97 (Sheldrick, 1997)'
_computing_structure_solution 'SHELXS-97 (Sheldrick, 1990)'
_diffrn_ambient_temperature 100(2)
_diffrn_detector_area_resol_mean 16.1827
_diffrn_measured_fraction_theta_full 0.995
_diffrn_measured_fraction_theta_max 0.915
_diffrn_measurement_device_type 'Xcalibur 3'
_diffrn_measurement_method '\w and \p scans'
_diffrn_radiation_monochromator graphite
_diffrn_radiation_source 'Enhance (Mo) X-ray Source'
_diffrn_radiation_type MoK\a
_diffrn_radiation_wavelength 0.71073
_diffrn_reflns_av_R_equivalents 0.0240
_diffrn_reflns_av_sigmaI/netI 0.0226
_diffrn_reflns_limit_h_max 10
_diffrn_reflns_limit_h_min -8
_diffrn_reflns_limit_k_max 12
_diffrn_reflns_limit_k_min -13
_diffrn_reflns_limit_l_max 12
_diffrn_reflns_limit_l_min -17
_diffrn_reflns_number 6535
_diffrn_reflns_theta_full 30.00
_diffrn_reflns_theta_max 34.27
_diffrn_reflns_theta_min 2.78
_exptl_absorpt_coefficient_mu 2.493
_exptl_absorpt_correction_T_max 0.846
_exptl_absorpt_correction_T_min 0.421
_exptl_absorpt_correction_type analytical
_exptl_absorpt_process_details
;
CrysAlis RED, Oxford Diffraction Ltd.,
Version 1.171.31.5 (release 28-08-2006 CrysAlis171 .NET)
(compiled Aug 28 2006,13:05:05)
Analytical numeric absorption correction using a multifaceted crystal
model based on expressions derived by R.C. Clark & J.S. Reid.
(Clark, R. C. & Reid, J. S. (1995). Acta Cryst. A51, 887-897)
;
_exptl_crystal_colour violet
_exptl_crystal_density_diffrn 1.890
_exptl_crystal_density_method 'not measured'
_exptl_crystal_description lamina
_exptl_crystal_F_000 301
_exptl_crystal_size_max 0.6408
_exptl_crystal_size_mid 0.2743
_exptl_crystal_size_min 0.0720
_refine_diff_density_max 1.480
_refine_diff_density_min -1.002
_refine_diff_density_rms 0.116
_refine_ls_extinction_method none
_refine_ls_goodness_of_fit_ref 1.155
_refine_ls_hydrogen_treatment constr
_refine_ls_matrix_type full
_refine_ls_number_parameters 133
_refine_ls_number_reflns 3993
_refine_ls_number_restraints 0
_refine_ls_restrained_S_all 1.155
_refine_ls_R_factor_all 0.0370
_refine_ls_R_factor_gt 0.0333
_refine_ls_shift/su_max 0.002
_refine_ls_shift/su_mean 0.000
_refine_ls_structure_factor_coef Fsqd
_refine_ls_weighting_details 'calc w=1/[\s^2^(Fo^2^)+(0.0482P)^2^+0.3568P] where P=(Fo^2^+2Fc^2^)/3'
_refine_ls_weighting_scheme calc
_refine_ls_wR_factor_gt 0.0875
_refine_ls_wR_factor_ref 0.0908
_reflns_number_gt 3517
_reflns_number_total 3993
_reflns_threshold_expression >2sigma(I)
_cod_data_source_file ic702017p-file001_2.cif
_cod_data_source_block koko106_Compound_2
_cod_depositor_comments
;
The following automatic conversions were performed:
'_symmetry_cell_setting' value 'Triclinic' changed to 'triclinic'
according to '/home/saulius/struct/CIF-dictionaries/cif_core.dic'
dictionary named 'cif_core.dic' version 2.4.1 from 2010-06-29.

Automatic conversion script
Id: cif_fix_enum 1527 2010-12-29 10:47:43Z saulius 
;
_cod_database_code 4304517

loop_
_symmetry_equiv_pos_as_xyz
'x, y, z'
'-x, -y, -z'

loop_
_atom_site_label
_atom_site_type_symbol
_atom_site_fract_x
_atom_site_fract_y
_atom_site_fract_z
_atom_site_U_iso_or_equiv
_atom_site_adp_type
_atom_site_occupancy
_atom_site_symmetry_multiplicity
_atom_site_calc_flag
_atom_site_refinement_flags
_atom_site_disorder_assembly
_atom_site_disorder_group
Mn1 Mn 0.38860(4) 0.35521(3) 1.35748(2) 0.00960(6) Uani 1 1 d . . .
Cu1 Cu 0.5000 0.0000 1.0000 0.01103(7) Uani 1 2 d S . .
Cl1 Cl 0.18531(6) 0.13925(6) 1.14327(4) 0.01670(8) Uani 1 1 d . . .
N1 N 0.3708(2) 0.05625(19) 0.85263(14) 0.0141(2) Uani 1 1 d . . .
H1A H 0.3946 -0.0132 0.7723 0.017 Uiso 1 1 calc R . .
H1B H 0.2233 0.0305 0.8472 0.017 Uiso 1 1 calc R . .
N2 N 0.7300(2) 0.24552(19) 1.05599(14) 0.0134(2) Uani 1 1 d . . .
H2A H 0.7062 0.3285 1.1302 0.016 Uiso 1 1 calc R . .
H2B H 0.8655 0.2377 1.0758 0.016 Uiso 1 1 calc R . .
O1 O 0.5813(2) 0.20592(17) 1.40293(12) 0.0154(2) Uani 1 1 d . . .
O2 O 0.1951(2) 0.29090(19) 1.48969(13) 0.0180(2) Uani 1 1 d . . .
O3 O 0.2848(2) 0.58287(18) 1.39084(14) 0.0198(2) Uani 1 1 d . . .
O4 O 0.66453(19) 0.50260(17) 1.30281(12) 0.0153(2) Uani 1 1 d . . .
C1 C 0.4771(3) 0.2523(2) 0.88381(19) 0.0188(3) Uani 1 1 d . . .
H1C H 0.4077 0.3260 0.9481 0.023 Uiso 1 1 calc R . .
H1D H 0.4626 0.2764 0.8019 0.023 Uiso 1 1 calc R . .
C2 C 0.7158(3) 0.3025(2) 0.94315(18) 0.0175(3) Uani 1 1 d . . .
H2C H 0.7892 0.2403 0.8750 0.021 Uiso 1 1 calc R . .
H2D H 0.7884 0.4357 0.9743 0.021 Uiso 1 1 calc R . .
C3 C 0.8071(2) 0.6446(2) 1.38889(15) 0.0115(2) Uani 1 1 d . . .
C4 C 0.6935(2) 0.2663(2) 1.51911(16) 0.0119(2) Uani 1 1 d . . .
C5 C 0.8029(2) 0.1453(2) 1.55449(16) 0.0125(2) Uani 1 1 d . . .
H5A H 0.8385 0.0667 1.4733 0.015 Uiso 1 1 calc R . .
H5B H 0.7002 0.0650 1.5870 0.015 Uiso 1 1 calc R . .
C6 C 1.0095(2) 0.2536(2) 1.66025(15) 0.0120(2) Uani 1 1 d . . .
H6A H 0.9769 0.3424 1.7373 0.014 Uiso 1 1 calc R . .
H6B H 1.0583 0.1695 1.6913 0.014 Uiso 1 1 calc R . .

loop_
_atom_site_aniso_label
_atom_site_aniso_U_11
_atom_site_aniso_U_22
_atom_site_aniso_U_33
_atom_site_aniso_U_23
_atom_site_aniso_U_13
_atom_site_aniso_U_12
Mn1 0.00911(10) 0.00950(10) 0.00984(11) 0.00306(8) 0.00241(7) 0.00336(7)
Cu1 0.01215(12) 0.00998(12) 0.01035(12) 0.00396(9) 0.00152(9) 0.00297(9)
Cl1 0.01230(15) 0.01862(17) 0.01223(16) -0.00164(13) 0.00023(12) 0.00536(13)
N1 0.0149(6) 0.0143(6) 0.0146(6) 0.0063(5) 0.0032(4) 0.0059(5)
N2 0.0126(5) 0.0127(5) 0.0139(6) 0.0043(4) 0.0036(4) 0.0033(4)
O1 0.0144(5) 0.0180(5) 0.0161(5) 0.0081(4) 0.0027(4) 0.0073(4)
O2 0.0170(5) 0.0232(6) 0.0144(5) 0.0073(5) 0.0076(4) 0.0061(5)
O3 0.0197(6) 0.0141(5) 0.0232(6) 0.0021(5) 0.0019(5) 0.0094(4)
O4 0.0129(5) 0.0134(5) 0.0171(5) 0.0047(4) 0.0043(4) 0.0019(4)
C1 0.0192(7) 0.0169(7) 0.0244(8) 0.0123(6) 0.0041(6) 0.0068(6)
C2 0.0166(7) 0.0176(7) 0.0216(8) 0.0115(6) 0.0064(6) 0.0051(6)
C3 0.0111(6) 0.0123(6) 0.0138(6) 0.0063(5) 0.0046(5) 0.0059(5)
C4 0.0098(5) 0.0109(6) 0.0164(6) 0.0063(5) 0.0045(5) 0.0039(4)
C5 0.0113(6) 0.0096(6) 0.0165(6) 0.0052(5) 0.0016(5) 0.0033(5)
C6 0.0101(6) 0.0133(6) 0.0130(6) 0.0064(5) 0.0031(5) 0.0027(5)

loop_
_atom_type_symbol
_atom_type_description
_atom_type_scat_dispersion_real
_atom_type_scat_dispersion_imag
_atom_type_scat_source
C C 0.0033 0.0016 'International Tables Vol C Tables 4.2.6.8 and 6.1.1.4'
H H 0.0000 0.0000 'International Tables Vol C Tables 4.2.6.8 and 6.1.1.4'
N N 0.0061 0.0033 'International Tables Vol C Tables 4.2.6.8 and 6.1.1.4'
O O 0.0106 0.0060 'International Tables Vol C Tables 4.2.6.8 and 6.1.1.4'
K K 0.2009 0.2494 'International Tables Vol C Tables 4.2.6.8 and 6.1.1.4'
Mn Mn 0.3368 0.7283 'International Tables Vol C Tables 4.2.6.8 and 6.1.1.4'
Cu Cu 0.3201 1.2651 'International Tables Vol C Tables 4.2.6.8 and 6.1.1.4'
Cl Cl 0.1484 0.1585 'International Tables Vol C Tables 4.2.6.8 and 6.1.1.4'

loop_
_geom_angle_atom_site_label_1
_geom_angle_atom_site_label_2
_geom_angle_atom_site_label_3
_geom_angle
_geom_angle_site_symmetry_1
_geom_angle_site_symmetry_3
_geom_angle_publ_flag
O3 Mn1 O2 87.87(6) . . ?
O3 Mn1 O1 155.41(5) . . ?
O2 Mn1 O1 87.84(5) . . ?
O3 Mn1 O4 86.09(5) . . ?
O2 Mn1 O4 155.83(5) . . ?
O1 Mn1 O4 87.99(5) . . ?
O3 Mn1 Cl1 104.79(4) . . ?
O2 Mn1 Cl1 103.84(4) . . ?
O1 Mn1 Cl1 99.74(4) . . ?
O4 Mn1 Cl1 100.33(4) . . ?
O3 Mn1 Mn1 71.05(4) . 2_668 ?
O2 Mn1 Mn1 72.49(4) . 2_668 ?
O1 Mn1 Mn1 84.58(4) . 2_668 ?
O4 Mn1 Mn1 83.42(4) . 2_668 ?
Cl1 Mn1 Mn1 174.320(16) . 2_668 ?
N2 Cu1 N2 180.00(8) 2_657 . ?
N2 Cu1 N1 93.93(6) 2_657 . ?
N2 Cu1 N1 86.07(6) . . ?
N2 Cu1 N1 86.07(6) 2_657 2_657 ?
N2 Cu1 N1 93.93(6) . 2_657 ?
N1 Cu1 N1 180.00(5) . 2_657 ?
C1 N1 Cu1 107.58(11) . . ?
C2 N2 Cu1 106.94(10) . . ?
C4 O1 Mn1 119.19(11) . . ?
C3 O2 Mn1 138.11(12) 2_668 . ?
C4 O3 Mn1 140.18(12) 2_668 . ?
C3 O4 Mn1 121.01(10) . . ?
N1 C1 C2 107.97(14) . . ?
N2 C2 C1 108.39(13) . . ?
O2 C3 O4 124.88(15) 2_668 . ?
O2 C3 C6 117.76(14) 2_668 2_768 ?
O4 C3 C6 117.34(14) . 2_768 ?
O3 C4 O1 124.67(15) 2_668 . ?
O3 C4 C5 117.21(14) 2_668 . ?
O1 C4 C5 118.07(14) . . ?
C4 C5 C6 112.60(13) . . ?
C3 C6 C5 113.19(13) 2_768 . ?

loop_
_geom_bond_atom_site_label_1
_geom_bond_atom_site_label_2
_geom_bond_distance
_geom_bond_site_symmetry_2
_geom_bond_publ_flag
Mn1 O3 2.1065(13) . ?
Mn1 O2 2.1115(13) . ?
Mn1 O1 2.1389(12) . ?
Mn1 O4 2.1399(12) . ?
Mn1 Cl1 2.3845(5) . ?
Mn1 Mn1 3.1096(6) 2_668 ?
Cu1 N2 2.0136(14) 2_657 ?
Cu1 N2 2.0136(14) . ?
Cu1 N1 2.0171(14) . ?
Cu1 N1 2.0171(14) 2_657 ?
N1 C1 1.479(2) . ?
N2 C2 1.477(2) . ?
O1 C4 1.266(2) . ?
O2 C3 1.2505(19) 2_668 ?
O3 C4 1.253(2) 2_668 ?
O4 C3 1.268(2) . ?
C1 C2 1.521(3) . ?
C3 O2 1.2505(19) 2_668 ?
C3 C6 1.518(2) 2_768 ?
C4 O3 1.253(2) 2_668 ?
C4 C5 1.517(2) . ?
C5 C6 1.519(2) . ?
C6 C3 1.518(2) 2_768 ?

loop_
_geom_torsion_atom_site_label_1
_geom_torsion_atom_site_label_2
_geom_torsion_atom_site_label_3
_geom_torsion_atom_site_label_4
_geom_torsion
_geom_torsion_site_symmetry_1
_geom_torsion_site_symmetry_2
_geom_torsion_site_symmetry_3
_geom_torsion_site_symmetry_4
_geom_torsion_publ_flag
N2 Cu1 N1 C1 167.08(11) 2_657 . . . ?
N2 Cu1 N1 C1 -12.92(11) . . . . ?
N1 Cu1 N2 C2 -15.74(10) . . . . ?
N1 Cu1 N2 C2 164.26(10) 2_657 . . . ?
O3 Mn1 O1 C4 13.2(2) . . . . ?
O2 Mn1 O1 C4 -66.90(12) . . . . ?
O4 Mn1 O1 C4 89.28(12) . . . . ?
Cl1 Mn1 O1 C4 -170.58(11) . . . . ?
Mn1 Mn1 O1 C4 5.70(11) 2_668 . . . ?
O3 Mn1 O2 C3 -67.79(17) . . . 2_668 ?
O1 Mn1 O2 C3 88.00(17) . . . 2_668 ?
O4 Mn1 O2 C3 7.8(3) . . . 2_668 ?
Cl1 Mn1 O2 C3 -172.50(16) . . . 2_668 ?
Mn1 Mn1 O2 C3 3.00(16) 2_668 . . 2_668 ?
O2 Mn1 O3 C4 69.21(19) . . . 2_668 ?
O1 Mn1 O3 C4 -10.9(3) . . . 2_668 ?
O4 Mn1 O3 C4 -87.37(19) . . . 2_668 ?
Cl1 Mn1 O3 C4 172.96(18) . . . 2_668 ?
Mn1 Mn1 O3 C4 -3.00(17) 2_668 . . 2_668 ?
O3 Mn1 O4 C3 68.85(12) . . . . ?
O2 Mn1 O4 C3 -7.1(2) . . . . ?
O1 Mn1 O4 C3 -87.27(12) . . . . ?
Cl1 Mn1 O4 C3 173.19(11) . . . . ?
Mn1 Mn1 O4 C3 -2.50(12) 2_668 . . . ?
Cu1 N1 C1 C2 38.37(16) . . . . ?
Cu1 N2 C2 C1 40.89(15) . . . . ?
N1 C1 C2 N2 -53.50(18) . . . . ?
Mn1 O4 C3 O2 1.6(2) . . . 2_668 ?
Mn1 O4 C3 C6 -176.61(10) . . . 2_768 ?
Mn1 O1 C4 O3 -6.0(2) . . . 2_668 ?
Mn1 O1 C4 C5 171.44(10) . . . . ?
O3 C4 C5 C6 -30.8(2) 2_668 . . . ?
O1 C4 C5 C6 151.58(14) . . . . ?
C4 C5 C6 C3 -69.15(17) . . . 2_768 ?
